data_7118326
loop_
_publ_author_name
'Puttreddy, Rakesh'
'Jur\<cek, Ond\<rej'
'Bhowmik, Sandip'
'M\"akel\"a, Toni'
'Rissanen, Kari'

_publ_section_title
;
 Very strong (-)N-X(+)(-)O-N(+) halogen bonds.
;
_journal_issue 11
_journal_name_full 'Chemical communications (Cambridge, England)'
_journal_page_first 2338
_journal_page_last 2341
_journal_paper_doi 10.1039/c5cc09487a
_journal_volume 52
_journal_year 2016
_chemical_formula_moiety 'C13 H11 I N2 O4 S'
_chemical_formula_sum 'C13 H11 I N2 O4 S'
_chemical_formula_weight 418.20
_space_group_crystal_system triclinic
_space_group_IT_number 2
_space_group_name_Hall '-P 1'
_space_group_name_H-M_alt 'P -1'
_symmetry_space_group_name_Hall '-P 1'
_symmetry_space_group_name_H-M 'P -1'
_atom_sites_solution_hydrogens geom
_audit_creation_date 2015-08-09
_audit_creation_method
;
Olex2 1.2
(compiled 2015.01.26 svn.r3150 for OlexSys, GUI svn.r4998)
;
_audit_update_record
;
2015-09-21 deposited with the CCDC.
2015-12-15 downloaded from the CCDC.
;
_cell_angle_alpha 109.12(3)
_cell_angle_beta 99.97(3)
_cell_angle_gamma 90.54(3)
_cell_formula_units_Z 2
_cell_length_a 7.2705(15)
_cell_length_b 8.7631(18)
_cell_length_c 12.765(3)
_cell_measurement_temperature 170
_cell_volume 754.9(3)
_computing_molecular_graphics 'Olex2 (Dolomanov et al., 2009)'
_computing_publication_material 'Olex2 (Dolomanov et al., 2009)'
_computing_structure_refinement 'ShelXL (Sheldrick, 2008)'
_diffrn_ambient_temperature 170
_diffrn_measured_fraction_theta_full 0.997
_diffrn_measured_fraction_theta_max 0.997
_diffrn_measurement_device_type 'Bruker APEX-II CCD'
_diffrn_measurement_method '\w scans'
_diffrn_radiation_monochromator graphite
_diffrn_radiation_type MoK\a
_diffrn_radiation_wavelength 0.71073
_diffrn_reflns_av_R_equivalents 0.0266
_diffrn_reflns_av_unetI/netI 0.0340
_diffrn_reflns_laue_measured_fraction_full 0.997
_diffrn_reflns_laue_measured_fraction_max 0.997
_diffrn_reflns_limit_h_max 8
_diffrn_reflns_limit_h_min -8
_diffrn_reflns_limit_k_max 8
_diffrn_reflns_limit_k_min -10
_diffrn_reflns_limit_l_max 14
_diffrn_reflns_limit_l_min -15
_diffrn_reflns_number 7107
_diffrn_reflns_point_group_measured_fraction_full 0.997
_diffrn_reflns_point_group_measured_fraction_max 0.997
_diffrn_reflns_theta_full 25.243
_diffrn_reflns_theta_max 25.243
_diffrn_reflns_theta_min 1.719
_diffrn_standards_number 0
_exptl_absorpt_coefficient_mu 2.275
_exptl_absorpt_correction_T_max 0.7457
_exptl_absorpt_correction_T_min 0.5850
_exptl_absorpt_correction_type multi-scan
_exptl_absorpt_process_details
;
SADABS-2012/1 (Bruker,2012) was used for absorption correction.
wR2(int) was 0.0687 before and 0.0511 after correction.
The Ratio of minimum to maximum transmission is 0.7845.
The \l/2 correction factor is 0.0015.
;
_exptl_crystal_colour colourless
_exptl_crystal_colour_primary colourless
_exptl_crystal_density_diffrn 1.840
_exptl_crystal_description block
_exptl_crystal_F_000 408
_exptl_crystal_size_max 0.27
_exptl_crystal_size_mid 0.17
_exptl_crystal_size_min 0.16
_refine_diff_density_max 0.378
_refine_diff_density_min -0.286
_refine_diff_density_rms 0.077
_refine_ls_extinction_method none
_refine_ls_goodness_of_fit_ref 1.063
_refine_ls_hydrogen_treatment constr
_refine_ls_matrix_type full
_refine_ls_number_parameters 191
_refine_ls_number_reflns 2738
_refine_ls_number_restraints 0
_refine_ls_restrained_S_all 1.063
_refine_ls_R_factor_all 0.0307
_refine_ls_R_factor_gt 0.0264
_refine_ls_shift/su_max 0.001
_refine_ls_shift/su_mean 0.000
_refine_ls_structure_factor_coef Fsqd
_refine_ls_weighting_details 'w=1/[\s^2^(Fo^2^)+(0.0184P)^2^+0.8524P] where P=(Fo^2^+2Fc^2^)/3'
_refine_ls_weighting_scheme calc
_refine_ls_wR_factor_gt 0.0593
_refine_ls_wR_factor_ref 0.0606
_reflns_Friedel_coverage 0.000
_reflns_number_gt 2489
_reflns_number_total 2738
_reflns_threshold_expression 'I > 2\s(I)'
_cod_data_source_file c5cc09487a2.cif
_cod_data_source_block 2_NISac
_cod_depositor_comments 'Adding full bibliography for 7118322--7118329.cif.'
_cod_database_code 7118326
_shelx_space_group_comment
;
The symmetry employed for this shelxl refinement is uniquely defined
by the following loop, which should always be used as a source of
symmetry information in preference to the above space-group names.
They are only intended as comments.
;
_olex2_refinement_description
;
1. Fixed Uiso
 At 1.2 times of:
  All C(H) groups
 At 1.5 times of:
  All C(H,H,H) groups
2.a Aromatic/amide H refined with riding coordinates:
 C4(H4), C5(H5), C6(H6), C7(H7), C8(H8), C9(H9), C10(H10), C11(H11)
2.b Idealised Me refined as rotating group:
 C13(H13A,H13B,H13C)
;
_shelx_shelxl_version_number 2014/7
_olex2_submission_special_instructions 'No special instructions were received'

loop_
_space_group_symop_operation_xyz
'x, y, z'
'-x, -y, -z'

loop_
_atom_site_label
_atom_site_type_symbol
_atom_site_fract_x
_atom_site_fract_y
_atom_site_fract_z
_atom_site_U_iso_or_equiv
_atom_site_adp_type
_atom_site_occupancy
_atom_site_site_symmetry_order
_atom_site_calc_flag
_atom_site_refinement_flags_posn
I1 I 0.25647(3) 0.70967(3) 0.25876(2) 0.03745(9) Uani 1 1 d .
S1 S 0.23006(11) 0.35762(10) 0.29508(7) 0.0344(2) Uani 1 1 d .
O1 O 0.2830(3) 0.8814(3) 0.1568(2) 0.0480(7) Uani 1 1 d .
O2 O 0.2538(4) 0.7466(3) 0.5311(2) 0.0494(6) Uani 1 1 d .
O3 O 0.0577(3) 0.3021(3) 0.2170(2) 0.0477(6) Uani 1 1 d .
O4 O 0.3975(3) 0.3109(3) 0.2524(2) 0.0465(6) Uani 1 1 d .
N1 N 0.2397(4) 0.5560(3) 0.3570(3) 0.0375(7) Uani 1 1 d .
N2 N 0.4601(4) 0.8908(4) 0.1395(3) 0.0397(7) Uani 1 1 d .
C1 C 0.2450(4) 0.6064(4) 0.4714(3) 0.0348(8) Uani 1 1 d .
C2 C 0.2352(4) 0.4625(4) 0.5084(3) 0.0337(7) Uani 1 1 d .
C3 C 0.2279(4) 0.3174(4) 0.4201(3) 0.0350(8) Uani 1 1 d .
C4 C 0.2174(5) 0.1688(4) 0.4355(3) 0.0424(9) Uani 1 1 d .
H4 H 0.2124 0.0706 0.3742 0.051 Uiso 1 1 calc R
C5 C 0.2143(5) 0.1685(5) 0.5433(4) 0.0505(10) Uani 1 1 d .
H5 H 0.2081 0.0684 0.5568 0.061 Uiso 1 1 calc R
C6 C 0.2201(5) 0.3125(5) 0.6320(4) 0.0485(10) Uani 1 1 d .
H6 H 0.2164 0.3091 0.7052 0.058 Uiso 1 1 calc R
C7 C 0.2313(4) 0.4606(5) 0.6166(3) 0.0422(9) Uani 1 1 d .
H7 H 0.2361 0.5586 0.6781 0.051 Uiso 1 1 calc R
C8 C 0.5862(5) 0.9962(4) 0.2218(3) 0.0422(8) Uani 1 1 d .
H8 H 0.5491 1.0598 0.2898 0.051 Uiso 1 1 calc R
C9 C 0.7656(5) 1.0124(5) 0.2086(4) 0.0508(10) Uani 1 1 d .
H9 H 0.8541 1.0871 0.2667 0.061 Uiso 1 1 calc R
C10 C 0.8178(5) 0.9199(6) 0.1106(4) 0.0591(12) Uani 1 1 d .
H10 H 0.9429 0.9293 0.0999 0.071 Uiso 1 1 calc R
C11 C 0.6865(6) 0.8131(6) 0.0279(4) 0.0664(13) Uani 1 1 d .
H11 H 0.7219 0.7497 -0.0407 0.080 Uiso 1 1 calc R
C12 C 0.5038(5) 0.7959(5) 0.0420(3) 0.0487(9) Uani 1 1 d .
C13 C 0.3537(7) 0.6815(7) -0.0432(4) 0.0785(15) Uani 1 1 d .
H13A H 0.3052 0.6071 -0.0099 0.118 Uiso 1 1 calc GR
H13B H 0.4055 0.6196 -0.1092 0.118 Uiso 1 1 calc GR
H13C H 0.2519 0.7429 -0.0663 0.118 Uiso 1 1 calc GR

loop_
_atom_site_aniso_label
_atom_site_aniso_U_11
_atom_site_aniso_U_22
_atom_site_aniso_U_33
_atom_site_aniso_U_23
_atom_site_aniso_U_13
_atom_site_aniso_U_12
I1 0.03234(12) 0.03625(14) 0.04524(16) 0.01457(11) 0.00937(9) 0.00077(8)
S1 0.0352(4) 0.0321(4) 0.0332(5) 0.0067(4) 0.0074(3) -0.0015(3)
O1 0.0310(12) 0.0555(16) 0.0704(19) 0.0366(15) 0.0126(12) 0.0048(11)
O2 0.0613(16) 0.0347(14) 0.0424(16) 0.0028(13) 0.0041(12) 0.0016(12)
O3 0.0443(13) 0.0504(15) 0.0400(16) 0.0093(13) -0.0022(11) -0.0090(11)
O4 0.0451(13) 0.0465(15) 0.0504(17) 0.0119(13) 0.0231(12) 0.0074(11)
N1 0.0452(16) 0.0315(15) 0.0368(18) 0.0106(13) 0.0119(13) 0.0011(12)
N2 0.0310(14) 0.0447(17) 0.050(2) 0.0254(16) 0.0069(13) 0.0023(12)
C1 0.0289(16) 0.038(2) 0.0305(19) 0.0028(16) 0.0027(13) -0.0018(13)
C2 0.0245(15) 0.0421(19) 0.033(2) 0.0121(16) 0.0035(13) 0.0013(13)
C3 0.0252(15) 0.044(2) 0.035(2) 0.0110(16) 0.0069(13) -0.0018(13)
C4 0.0403(18) 0.0346(19) 0.050(2) 0.0113(18) 0.0089(16) -0.0002(15)
C5 0.044(2) 0.058(3) 0.061(3) 0.035(2) 0.0091(18) 0.0033(18)
C6 0.0411(19) 0.068(3) 0.046(2) 0.031(2) 0.0088(17) 0.0015(18)
C7 0.0317(17) 0.055(2) 0.035(2) 0.0112(18) 0.0026(14) 0.0029(15)
C8 0.0450(19) 0.0367(19) 0.044(2) 0.0128(17) 0.0071(16) 0.0001(15)
C9 0.041(2) 0.052(2) 0.057(3) 0.018(2) 0.0025(18) -0.0090(17)
C10 0.040(2) 0.080(3) 0.066(3) 0.033(3) 0.013(2) -0.002(2)
C11 0.061(3) 0.100(4) 0.040(3) 0.019(3) 0.022(2) 0.002(2)
C12 0.050(2) 0.060(3) 0.035(2) 0.0167(19) 0.0027(17) -0.0012(18)
C13 0.074(3) 0.106(4) 0.041(3) 0.016(3) -0.007(2) -0.023(3)

loop_
_atom_type_symbol
_atom_type_description
_atom_type_scat_dispersion_real
_atom_type_scat_dispersion_imag
_atom_type_scat_source
C C 0.0033 0.0016 'International Tables Vol C Tables 4.2.6.8 and 6.1.1.4'
H H 0.0000 0.0000 'International Tables Vol C Tables 4.2.6.8 and 6.1.1.4'
I I -0.4742 1.8119 'International Tables Vol C Tables 4.2.6.8 and 6.1.1.4'
N N 0.0061 0.0033 'International Tables Vol C Tables 4.2.6.8 and 6.1.1.4'
O O 0.0106 0.0060 'International Tables Vol C Tables 4.2.6.8 and 6.1.1.4'
S S 0.1246 0.1234 'International Tables Vol C Tables 4.2.6.8 and 6.1.1.4'

loop_
_geom_angle_atom_site_label_1
_geom_angle_atom_site_label_2
_geom_angle_atom_site_label_3
_geom_angle
N1 I1 O1 178.08(10)
O3 S1 O4 116.54(16)
O3 S1 N1 110.43(16)
O3 S1 C3 111.67(15)
O4 S1 N1 110.35(15)
O4 S1 C3 111.84(16)
N1 S1 C3 93.71(16)
N2 O1 I1 110.28(18)
S1 N1 I1 119.18(16)
C1 N1 I1 125.9(2)
C1 N1 S1 114.9(2)
C8 N2 O1 118.0(3)
C12 N2 O1 119.3(3)
C12 N2 C8 122.7(3)
O2 C1 N1 124.4(3)
O2 C1 C2 126.2(3)
N1 C1 C2 109.4(3)
C3 C2 C1 112.6(3)
C3 C2 C7 119.7(3)
C7 C2 C1 127.7(3)
C2 C3 S1 109.3(3)
C4 C3 S1 128.3(3)
C4 C3 C2 122.3(3)
C3 C4 H4 121.3
C5 C4 C3 117.5(4)
C5 C4 H4 121.3
C4 C5 H5 119.6
C4 C5 C6 120.8(4)
C6 C5 H5 119.6
C5 C6 H6 119.2
C7 C6 C5 121.7(4)
C7 C6 H6 119.2
C2 C7 H7 121.0
C6 C7 C2 118.1(4)
C6 C7 H7 121.0
N2 C8 H8 119.7
N2 C8 C9 120.6(4)
C9 C8 H8 119.7
C8 C9 H9 120.4
C8 C9 C10 119.3(4)
C10 C9 H9 120.4
C9 C10 H10 120.5
C9 C10 C11 119.0(4)
C11 C10 H10 120.5
C10 C11 H11 119.2
C10 C11 C12 121.5(4)
C12 C11 H11 119.2
N2 C12 C11 116.8(4)
N2 C12 C13 118.4(4)
C11 C12 C13 124.8(4)
C12 C13 H13A 109.5
C12 C13 H13B 109.5
C12 C13 H13C 109.5
H13A C13 H13B 109.5
H13A C13 H13C 109.5
H13B C13 H13C 109.5

loop_
_geom_bond_atom_site_label_1
_geom_bond_atom_site_label_2
_geom_bond_distance
I1 O1 2.316(3)
I1 N1 2.135(3)
S1 O3 1.428(3)
S1 O4 1.428(2)
S1 N1 1.652(3)
S1 C3 1.746(4)
O1 N2 1.349(3)
O2 C1 1.210(4)
N1 C1 1.374(4)
N2 C8 1.346(5)
N2 C12 1.345(5)
C1 C2 1.489(5)
C2 C3 1.389(5)
C2 C7 1.392(5)
C3 C4 1.382(5)
C4 H4 0.9500
C4 C5 1.381(6)
C5 H5 0.9500
C5 C6 1.387(6)
C6 H6 0.9500
C6 C7 1.378(5)
C7 H7 0.9500
C8 H8 0.9500
C8 C9 1.356(5)
C9 H9 0.9500
C9 C10 1.368(6)
C10 H10 0.9500
C10 C11 1.374(6)
C11 H11 0.9500
C11 C12 1.384(5)
C12 C13 1.494(6)
C13 H13A 0.9800
C13 H13B 0.9800
C13 H13C 0.9800

loop_
_geom_torsion_atom_site_label_1
_geom_torsion_atom_site_label_2
_geom_torsion_atom_site_label_3
_geom_torsion_atom_site_label_4
_geom_torsion
I1 O1 N2 C8 -83.9(3)
I1 O1 N2 C12 96.1(3)
I1 N1 C1 O2 2.6(5)
I1 N1 C1 C2 -178.27(19)
S1 N1 C1 O2 179.3(3)
S1 N1 C1 C2 -1.5(3)
S1 C3 C4 C5 -178.8(3)
O1 N2 C8 C9 -179.2(3)
O1 N2 C12 C11 178.7(3)
O1 N2 C12 C13 -0.8(5)
O2 C1 C2 C3 -179.5(3)
O2 C1 C2 C7 1.2(5)
O3 S1 N1 I1 -67.3(2)
O3 S1 N1 C1 115.8(2)
O3 S1 C3 C2 -113.8(2)
O3 S1 C3 C4 65.0(3)
O4 S1 N1 I1 63.0(2)
O4 S1 N1 C1 -113.9(2)
O4 S1 C3 C2 113.6(2)
O4 S1 C3 C4 -67.6(3)
N1 S1 C3 C2 -0.1(2)
N1 S1 C3 C4 178.8(3)
N1 C1 C2 C3 1.4(4)
N1 C1 C2 C7 -178.0(3)
N2 C8 C9 C10 -0.2(6)
C1 C2 C3 S1 -0.7(3)
C1 C2 C3 C4 -179.7(3)
C1 C2 C7 C6 179.4(3)
C2 C3 C4 C5 0.0(5)
C3 S1 N1 I1 177.98(16)
C3 S1 N1 C1 1.0(2)
C3 C2 C7 C6 0.0(4)
C3 C4 C5 C6 0.5(5)
C4 C5 C6 C7 -0.7(5)
C5 C6 C7 C2 0.4(5)
C7 C2 C3 S1 178.7(2)
C7 C2 C3 C4 -0.2(5)
C8 N2 C12 C11 -1.3(6)
C8 N2 C12 C13 179.2(4)
C8 C9 C10 C11 0.2(6)
C9 C10 C11 C12 -0.8(7)
C10 C11 C12 N2 1.3(7)
C10 C11 C12 C13 -179.3(5)
C12 N2 C8 C9 0.8(5)
